data_7116265
loop_
_publ_author_name
'Patil, Rahul S.'
'Kumari, Harshita'
'Barnes, Charles L.'
'Atwood, Jerry L.'

_publ_section_title
;
 Engineering supramolecular organic frameworks (SOFs) of
 C-alkylpyrogallol[4]arene with bipyridine-based spacers.
;
_journal_issue 12
_journal_name_full 'Chemical communications (Cambridge, England)'
_journal_page_first 2304
_journal_page_last 2307
_journal_paper_doi 10.1039/c4cc08388a
_journal_volume 51
_journal_year 2015
_chemical_formula_moiety 'C8H8O3, C10H8N2, 1.75C, 0.5N'
_chemical_formula_sum 'C79 H64 N10 O12'
_chemical_formula_weight 1345.40
_chemical_name_common 'PgC1, bpy, MeCN'
_chemical_name_systematic 'C-methylpyrogallol[4]arene, 4,4'-bipyridine, Acetonitrile'
_space_group_IT_number 130
_symmetry_cell_setting tetragonal
_symmetry_Int_Tables_number 130
_symmetry_space_group_name_Hall '-P 4a 2ac'
_symmetry_space_group_name_H-M 'P 4/n c c :2'
_atom_sites_solution_hydrogens geom
_atom_sites_solution_primary direct
_atom_sites_solution_secondary difmap
_audit_creation_method SHELXL-97
_audit_update_record
;
2014-12-04 deposited with the CCDC.
2014-12-18 downloaded from the CCDC.
;
_cell_angle_alpha 90.00
_cell_angle_beta 90.00
_cell_angle_gamma 90.00
_cell_formula_units_Z 4
_cell_length_a 21.6686(8)
_cell_length_b 21.6686(8)
_cell_length_c 15.3857(7)
_cell_measurement_reflns_used 9960
_cell_measurement_temperature 100(2)
_cell_measurement_theta_max 64.97
_cell_measurement_theta_min 4.08
_cell_volume 7224.0(5)
_computing_cell_refinement 'APEX2 (Bruker AXS, 2008)'
_computing_data_collection 'APEX2 (Bruker AXS, 2008)'
_computing_data_reduction 'APEX2 (Bruker AXS, 2008)'
_computing_molecular_graphics 'X-SEED, Barbour, 2001'
_computing_publication_material 'CIFTAB (Sheldrick, 2013)'
_computing_structure_refinement 'SHELXL-2013 (Sheldrick, 2013)'
_computing_structure_solution 'SHELXS-2013 (Sheldrick, 2013)'
_diffrn_ambient_temperature 100(2)
_diffrn_measured_fraction_theta_full 0.988
_diffrn_measured_fraction_theta_max 0.988
_diffrn_measurement_device_type 'Bruker APEXII CCD area detector'
_diffrn_measurement_method 'omega scans'
_diffrn_radiation_monochromator graphite
_diffrn_radiation_type CuK\a
_diffrn_radiation_wavelength 1.54178
_diffrn_reflns_av_R_equivalents 0.0481
_diffrn_reflns_av_sigmaI/netI 0.0179
_diffrn_reflns_limit_h_max 25
_diffrn_reflns_limit_h_min -25
_diffrn_reflns_limit_k_max 25
_diffrn_reflns_limit_k_min -25
_diffrn_reflns_limit_l_max 14
_diffrn_reflns_limit_l_min -17
_diffrn_reflns_number 60077
_diffrn_reflns_theta_full 65.51
_diffrn_reflns_theta_max 65.51
_diffrn_reflns_theta_min 2.88
_diffrn_source 'fine-focus sealed tube'
_diffrn_standards_decay_% 0.0
_exptl_absorpt_coefficient_mu 0.693
_exptl_absorpt_correction_T_max 0.96
_exptl_absorpt_correction_T_min 0.78
_exptl_absorpt_correction_type multi-scan
_exptl_absorpt_process_details
;
 Data were corrected for decay and absorption using the program SADABS 
 (Sheldrick, G. M. (2003). SADABS. Version 2.10. University of
 G\"ottingen, Germany).
;
_exptl_crystal_colour Colourless
_exptl_crystal_density_diffrn 1.237
_exptl_crystal_density_method 'not measured'
_exptl_crystal_description Rod
_exptl_crystal_F_000 2816
_exptl_crystal_size_max 0.50
_exptl_crystal_size_mid 0.05
_exptl_crystal_size_min 0.05
_refine_diff_density_max 0.857
_refine_diff_density_min -0.808
_refine_diff_density_rms 0.121
_refine_ls_extinction_method none
_refine_ls_goodness_of_fit_ref 1.111
_refine_ls_hydrogen_treatment constr
_refine_ls_matrix_type full
_refine_ls_number_parameters 232
_refine_ls_number_reflns 3085
_refine_ls_number_restraints 6
_refine_ls_restrained_S_all 1.214
_refine_ls_R_factor_all 0.0785
_refine_ls_R_factor_gt 0.0727
_refine_ls_shift/su_max 0.000
_refine_ls_shift/su_mean 0.000
_refine_ls_structure_factor_coef Fsqd
_refine_ls_weighting_details 'calc w=1/[\s^2^(Fo^2^)+(0.1363P)^2^+8.6309P] where P=(Fo^2^+2Fc^2^)/3'
_refine_ls_weighting_scheme calc
_refine_ls_wR_factor_gt 0.2180
_refine_ls_wR_factor_ref 0.2274
_reflns_number_gt 2770
_reflns_number_total 3085
_reflns_threshold_expression >2sigma(I)
_cod_data_source_file c4cc08388a2.cif
_cod_data_source_block rsp259a3
_cod_depositor_comments 'Adding full bibliography for 7116263--7116266.cif.'
_cod_original_sg_symbol_H-M 'P 4/n c c'
_cod_database_code 7116265

loop_
_symmetry_equiv_pos_as_xyz
'x, y, z'
'-y+1/2, x, z'
'-x+1/2, -y+1/2, z'
'y, -x+1/2, z'
'x+1/2, -y, -z+1/2'
'-x, y+1/2, -z+1/2'
'y+1/2, x+1/2, -z+1/2'
'-y, -x, -z+1/2'
'-x, -y, -z'
'y-1/2, -x, -z'
'x-1/2, y-1/2, -z'
'-y, x-1/2, -z'
'-x-1/2, y, z-1/2'
'x, -y-1/2, z-1/2'
'-y-1/2, -x-1/2, z-1/2'
'y, x, z-1/2'

loop_
_atom_site_label
_atom_site_type_symbol
_atom_site_fract_x
_atom_site_fract_y
_atom_site_fract_z
_atom_site_U_iso_or_equiv
_atom_site_adp_type
_atom_site_occupancy
_atom_site_symmetry_multiplicity
_atom_site_calc_flag
_atom_site_refinement_flags
N1E N 0.1735(11) -0.2418(10) 0.3784(15) 0.108(7) Uiso 0.25 1 d PD
C2E C 0.2362(10) -0.1441(10) 0.3976(15) 0.079(6) Uiso 0.25 1 d PD
O1A O 0.37400(9) 0.05869(10) 0.39074(14) 0.0299(5) Uani 1 1 d .
H1A H 0.3686 0.0360 0.4344 0.036 Uiso 1 1 calc R
C1A C 0.25769(12) 0.13095(12) 0.25328(18) 0.0213(6) Uani 1 1 d .
H1 H 0.2557 0.1590 0.2059 0.026 Uiso 1 1 calc R
O2A O 0.26994(10) 0.01003(12) 0.45857(17) 0.0450(7) Uani 1 1 d .
H2A H 0.2374 0.0092 0.4882 0.054 Uiso 1 1 calc R
C2A C 0.31526(13) 0.11522(12) 0.28581(18) 0.0222(6) Uani 1 1 d .
O3A O 0.15535(10) 0.04141(11) 0.39732(16) 0.0378(6) Uani 1 1 d .
H3A H 0.1243 0.0640 0.3895 0.045 Uiso 1 1 calc R
C3A C 0.31750(13) 0.07508(13) 0.35650(19) 0.0259(7) Uani 1 1 d .
C4A C 0.26330(14) 0.05111(14) 0.3916(2) 0.0310(7) Uani 1 1 d .
C5A C 0.20627(13) 0.06775(14) 0.3575(2) 0.0289(7) Uani 1 1 d .
C6A C 0.39234(12) 0.20268(13) 0.28671(19) 0.0236(6) Uani 1 1 d .
C7A C 0.37483(12) 0.14058(12) 0.24652(19) 0.0239(6) Uani 1 1 d .
H7A H 0.4085 0.1108 0.2610 0.029 Uiso 1 1 calc R
C8A C 0.37088(14) 0.14428(14) 0.14675(19) 0.0279(7) Uani 1 1 d .
H8A1 H 0.3645 0.1028 0.1229 0.042 Uiso 1 1 calc R
H8A2 H 0.4094 0.1615 0.1237 0.042 Uiso 1 1 calc R
H8A3 H 0.3362 0.1709 0.1301 0.042 Uiso 1 1 calc R
N1B N 0.39531(12) -0.00428(12) 0.54207(17) 0.0339(7) Uani 1 1 d .
C1B C 0.44890(15) 0.01431(15) 0.5766(2) 0.0344(8) Uani 1 1 d .
H1B H 0.4735 0.0423 0.5442 0.041 Uiso 1 1 calc R
C2B C 0.47043(15) -0.00483(15) 0.6564(2) 0.0343(8) Uani 1 1 d .
H2B H 0.5094 0.0090 0.6771 0.041 Uiso 1 1 calc R
C3B C 0.43480(14) -0.04450(14) 0.7066(2) 0.0316(7) Uani 1 1 d .
C4B C 0.37842(15) -0.06338(16) 0.6716(2) 0.0358(8) Uani 1 1 d .
H4B H 0.3522 -0.0903 0.7035 0.043 Uiso 1 1 calc R
C5B C 0.36103(16) -0.04277(15) 0.5904(2) 0.0355(8) Uani 1 1 d .
H5B H 0.3227 -0.0566 0.5674 0.043 Uiso 1 1 calc R
N1C N 0.18924(13) -0.02595(12) 0.58572(18) 0.0355(7) Uani 1 1 d .
C1C C 0.20563(15) -0.02240(14) 0.6692(2) 0.0349(8) Uani 1 1 d .
H1C H 0.2396 0.0032 0.6840 0.042 Uiso 1 1 calc R
C2C C 0.17599(15) -0.05376(14) 0.7350(2) 0.0340(7) Uani 1 1 d .
H2C H 0.1898 -0.0497 0.7934 0.041 Uiso 1 1 calc R
C3C C 0.12555(14) -0.09164(14) 0.7157(2) 0.0315(7) Uani 1 1 d .
C4C C 0.10792(16) -0.09457(16) 0.6286(2) 0.0380(8) Uani 1 1 d .
H4C H 0.0737 -0.1191 0.6115 0.046 Uiso 1 1 calc R
C5C C 0.14077(16) -0.06140(17) 0.5673(2) 0.0397(8) Uani 1 1 d .
H5C H 0.1280 -0.0641 0.5083 0.048 Uiso 1 1 calc R
C1E C 0.208(2) -0.2015(16) 0.379(4) 0.23(3) Uiso 0.25 1 d PD
N1D N 0.2500 0.2500 0.5953(2) 0.0175(9) Uiso 1 4 d SD
C1D C 0.2500 0.2500 0.5182(3) 0.0289(12) Uiso 1 4 d SD
C2D C 0.1954(3) 0.2600(5) 0.4642(5) 0.140(3) Uiso 1 1 d D

loop_
_atom_site_aniso_label
_atom_site_aniso_U_11
_atom_site_aniso_U_22
_atom_site_aniso_U_33
_atom_site_aniso_U_23
_atom_site_aniso_U_13
_atom_site_aniso_U_12
O1A 0.0242(11) 0.0321(11) 0.0333(12) 0.0112(9) 0.0018(8) 0.0043(8)
C1A 0.0229(14) 0.0181(12) 0.0230(13) -0.0025(10) 0.0021(10) 0.0009(10)
O2A 0.0278(12) 0.0560(15) 0.0513(15) 0.0321(12) 0.0070(10) 0.0048(10)
C2A 0.0234(14) 0.0182(13) 0.0250(15) -0.0026(10) 0.0044(11) 0.0006(10)
O3A 0.0245(11) 0.0395(13) 0.0493(14) 0.0179(10) 0.0085(10) -0.0003(9)
C3A 0.0229(14) 0.0246(14) 0.0302(16) 0.0029(11) 0.0009(11) 0.0037(11)
C4A 0.0288(16) 0.0305(15) 0.0336(17) 0.0124(13) 0.0047(12) 0.0036(12)
C5A 0.0230(14) 0.0287(15) 0.0350(17) 0.0055(13) 0.0064(12) -0.0007(11)
C6A 0.0200(13) 0.0244(14) 0.0263(15) 0.0016(11) 0.0021(11) -0.0014(10)
C7A 0.0212(14) 0.0209(13) 0.0295(15) 0.0007(11) 0.0040(11) 0.0022(10)
C8A 0.0294(15) 0.0262(14) 0.0281(16) -0.0023(12) 0.0074(12) 0.0004(12)
N1B 0.0354(14) 0.0337(14) 0.0324(15) 0.0021(11) 0.0041(11) 0.0106(11)
C1B 0.0352(17) 0.0333(16) 0.0347(17) 0.0006(13) 0.0080(14) 0.0099(13)
C2B 0.0300(16) 0.0346(16) 0.0384(18) -0.0004(13) 0.0021(13) 0.0093(12)
C3B 0.0320(16) 0.0300(16) 0.0327(17) -0.0018(13) 0.0012(13) 0.0129(12)
C4B 0.0341(17) 0.0371(17) 0.0361(18) 0.0067(14) 0.0015(13) 0.0078(13)
C5B 0.0346(17) 0.0366(17) 0.0352(17) 0.0037(14) -0.0014(13) 0.0072(13)
N1C 0.0339(14) 0.0337(14) 0.0389(16) 0.0053(11) 0.0057(12) -0.0061(11)
C1C 0.0349(17) 0.0285(16) 0.0412(19) -0.0013(13) 0.0069(14) -0.0091(12)
C2C 0.0371(17) 0.0318(16) 0.0330(17) -0.0024(13) 0.0043(13) -0.0096(13)
C3C 0.0309(16) 0.0301(16) 0.0335(17) 0.0008(13) 0.0026(13) -0.0057(12)
C4C 0.0359(17) 0.0447(19) 0.0335(18) 0.0030(14) -0.0005(14) -0.0153(14)
C5C 0.0402(18) 0.046(2) 0.0329(18) 0.0056(15) 0.0001(14) -0.0101(15)

loop_
_atom_type_symbol
_atom_type_description
_atom_type_scat_dispersion_real
_atom_type_scat_dispersion_imag
_atom_type_scat_source
C C 0.0181 0.0091 'International Tables Vol C Tables 4.2.6.8 and 6.1.1.4'
H H 0.0000 0.0000 'International Tables Vol C Tables 4.2.6.8 and 6.1.1.4'
N N 0.0311 0.0180 'International Tables Vol C Tables 4.2.6.8 and 6.1.1.4'
O O 0.0492 0.0322 'International Tables Vol C Tables 4.2.6.8 and 6.1.1.4'

loop_
_geom_angle_atom_site_label_1
_geom_angle_atom_site_label_2
_geom_angle_atom_site_label_3
_geom_angle
_geom_angle_site_symmetry_1
_geom_angle_site_symmetry_3
C3A O1A H1A 109.5 . .
C2A C1A C6A 123.2(3) . 4
C2A C1A H1 118.4 . .
C6A C1A H1 118.4 4 .
C4A O2A H2A 109.5 . .
C1A C2A C3A 117.8(2) . .
C1A C2A C7A 121.9(2) . .
C3A C2A C7A 120.3(2) . .
C5A O3A H3A 109.5 . .
O1A C3A C4A 120.3(3) . .
O1A C3A C2A 119.3(2) . .
C4A C3A C2A 120.4(3) . .
O2A C4A C5A 123.1(3) . .
O2A C4A C3A 116.4(3) . .
C5A C4A C3A 120.5(3) . .
O3A C5A C4A 115.8(3) . .
O3A C5A C6A 123.9(3) . 4
C4A C5A C6A 120.4(3) . 4
C1A C6A C5A 117.8(3) 2 2
C1A C6A C7A 120.9(3) 2 .
C5A C6A C7A 121.3(2) 2 .
C2A C7A C6A 111.5(2) . .
C2A C7A C8A 111.5(2) . .
C6A C7A C8A 111.8(2) . .
C2A C7A H7A 107.3 . .
C6A C7A H7A 107.3 . .
C8A C7A H7A 107.3 . .
C7A C8A H8A1 109.5 . .
C7A C8A H8A2 109.5 . .
H8A1 C8A H8A2 109.5 . .
C7A C8A H8A3 109.5 . .
H8A1 C8A H8A3 109.5 . .
H8A2 C8A H8A3 109.5 . .
C1B N1B C5B 116.6(3) . .
N1B C1B C2B 123.8(3) . .
N1B C1B H1B 118.1 . .
C2B C1B H1B 118.1 . .
C1B C2B C3B 119.6(3) . .
C1B C2B H2B 120.2 . .
C3B C2B H2B 120.2 . .
C2B C3B C4B 116.9(3) . .
C2B C3B C3B 121.4(2) . 7_546
C4B C3B C3B 121.7(2) . 7_546
C5B C4B C3B 119.6(3) . .
C5B C4B H4B 120.2 . .
C3B C4B H4B 120.2 . .
N1B C5B C4B 123.5(3) . .
N1B C5B H5B 118.3 . .
C4B C5B H5B 118.3 . .
C5C N1C C1C 116.6(3) . .
N1C C1C C2C 123.7(3) . .
N1C C1C H1C 118.2 . .
C2C C1C H1C 118.2 . .
C1C C2C C3C 119.8(3) . .
C1C C2C H2C 120.1 . .
C3C C2C H2C 120.1 . .
C4C C3C C2C 116.4(3) . .
C4C C3C C3C 121.7(3) . 8_556
C2C C3C C3C 121.8(4) . 8_556
C5C C4C C3C 119.4(3) . .
C5C C4C H4C 120.3 . .
C3C C4C H4C 120.3 . .
N1C C5C C4C 124.1(3) . .
N1C C5C H5C 118.0 . .
C4C C5C H5C 118.0 . .
N1E C1E C2E 162(3) . .
N1D C1D C2D 124.6(4) . 2
N1D C1D C2D 124.6(4) . 4
C2D C1D C2D 110.7(8) 2 4
N1D C1D C2D 124.6(4) . 3
C2D C1D C2D 71.1(4) 2 3
C2D C1D C2D 71.1(4) 4 3
N1D C1D C2D 124.6(4) . .
C2D C1D C2D 71.1(4) 2 .
C2D C1D C2D 71.1(4) 4 .
C2D C1D C2D 110.7(8) 3 .
C1D C2D C2D 54.42(19) . 2
C1D C2D C2D 54.42(19) . 4
C2D C2D C2D 89.997(2) 2 4

loop_
_geom_bond_atom_site_label_1
_geom_bond_atom_site_label_2
_geom_bond_distance
_geom_bond_site_symmetry_2
N1E C1E 1.146(6) .
C2E C1E 1.415(6) .
O1A C3A 1.379(3) .
O1A H1A 0.8400 .
C1A C2A 1.387(4) .
C1A C6A 1.393(4) 4
C1A H1 0.9500 .
O2A C4A 1.370(4) .
O2A H2A 0.8400 .
C2A C3A 1.393(4) .
C2A C7A 1.528(4) .
O3A C5A 1.385(3) .
O3A H3A 0.8400 .
C3A C4A 1.393(4) .
C4A C5A 1.390(4) .
C5A C6A 1.393(4) 4
C6A C1A 1.393(4) 2
C6A C5A 1.393(4) 2
C6A C7A 1.529(4) .
C7A C8A 1.540(4) .
C7A H7A 1.0000 .
C8A H8A1 0.9800 .
C8A H8A2 0.9800 .
C8A H8A3 0.9800 .
N1B C1B 1.339(5) .
N1B C5B 1.341(4) .
C1B C2B 1.378(5) .
C1B H1B 0.9500 .
C2B C3B 1.389(5) .
C2B H2B 0.9500 .
C3B C4B 1.396(5) .
C3B C3B 1.478(6) 7_546
C4B C5B 1.380(5) .
C4B H4B 0.9500 .
C5B H5B 0.9500 .
N1C C5C 1.332(4) .
N1C C1C 1.334(5) .
C1C C2C 1.379(4) .
C1C H1C 0.9500 .
C2C C3C 1.399(4) .
C2C H2C 0.9500 .
C3C C4C 1.395(5) .
C3C C3C 1.481(6) 8_556
C4C C5C 1.383(5) .
C4C H4C 0.9500 .
C5C H5C 0.9500 .
N1D C1D 1.186(4) .
C1D C2D 1.463(5) 2
C1D C2D 1.463(5) 4
C1D C2D 1.463(5) 3
C1D C2D 1.463(5) .
C2D C2D 1.702(10) 2
C2D C2D 1.702(10) 4

loop_
_geom_torsion_atom_site_label_1
_geom_torsion_atom_site_label_2
_geom_torsion_atom_site_label_3
_geom_torsion_atom_site_label_4
_geom_torsion
_geom_torsion_site_symmetry_1
_geom_torsion_site_symmetry_4
C6A C1A C2A C3A -1.3(4) 4 .
C6A C1A C2A C7A 178.8(3) 4 .
C1A C2A C3A O1A -179.7(2) . .
C7A C2A C3A O1A 0.2(4) . .
C1A C2A C3A C4A 1.1(4) . .
C7A C2A C3A C4A -179.0(3) . .
O1A C3A C4A O2A -1.8(4) . .
C2A C3A C4A O2A 177.3(3) . .
O1A C3A C4A C5A 179.7(3) . .
C2A C3A C4A C5A -1.2(5) . .
O2A C4A C5A O3A 1.8(5) . .
C3A C4A C5A O3A -179.8(3) . .
O2A C4A C5A C6A -177.1(3) . 4
C3A C4A C5A C6A 1.3(5) . 4
C1A C2A C7A C6A 87.0(3) . .
C3A C2A C7A C6A -92.9(3) . .
C1A C2A C7A C8A -38.7(3) . .
C3A C2A C7A C8A 141.4(3) . .
C1A C6A C7A C2A -87.1(3) 2 .
C5A C6A C7A C2A 93.2(3) 2 .
C1A C6A C7A C8A 38.5(3) 2 .
C5A C6A C7A C8A -141.2(3) 2 .
C5B N1B C1B C2B 1.4(5) . .
N1B C1B C2B C3B -1.7(5) . .
C1B C2B C3B C4B 0.7(4) . .
C1B C2B C3B C3B -178.8(3) . 7_546
C2B C3B C4B C5B 0.5(5) . .
C3B C3B C4B C5B 179.9(3) 7_546 .
C1B N1B C5B C4B -0.2(5) . .
C3B C4B C5B N1B -0.8(5) . .
C5C N1C C1C C2C 1.1(5) . .
N1C C1C C2C C3C -0.3(5) . .
C1C C2C C3C C4C -0.6(5) . .
C1C C2C C3C C3C -179.1(2) . 8_556
C2C C3C C4C C5C 0.8(5) . .
C3C C3C C4C C5C 179.2(3) 8_556 .
C1C N1C C5C C4C -0.9(5) . .
C3C C4C C5C N1C 0.0(6) . .
N1D C1D C2D C2D -119.6(2) . 2
C2D C1D C2D C2D 120.8(5) 4 2
C2D C1D C2D C2D 60.4(2) 3 2
N1D C1D C2D C2D 119.6(2) . 4
C2D C1D C2D C2D -120.8(5) 2 4
C2D C1D C2D C2D -60.4(2) 3 4
